data_4330487
loop_
_publ_author_name
'Emily V. Eames'
'Theodore A. Betley'

_publ_section_title
;
 Site-Isolated Redox Reactivity in a Trinuclear Iron Complex
;
_journal_name_full 'Inorganic Chemistry'
_journal_page_first 10274
_journal_page_last 10278
_journal_paper_doi 10.1021/ic301241s
_journal_volume 51
_journal_year 2012
_chemical_formula_sum 'C52 H47 Cl Fe3 N7'
_chemical_formula_weight 972.97
_chemical_name_systematic
; 
 ? 
;
_space_group_IT_number 2
_symmetry_cell_setting triclinic
_symmetry_space_group_name_Hall '-P 1'
_symmetry_space_group_name_H-M 'P -1'
_atom_sites_solution_hydrogens geom
_atom_sites_solution_primary direct
_atom_sites_solution_secondary difmap
_audit_creation_method SHELXL-97
_cell_angle_alpha 99.426(2)
_cell_angle_beta 103.926(2)
_cell_angle_gamma 111.921(2)
_cell_formula_units_Z 2
_cell_length_a 10.6400(14)
_cell_length_b 13.8195(18)
_cell_length_c 17.468(2)
_cell_measurement_reflns_used 12105
_cell_measurement_temperature 100(2)
_cell_measurement_theta_max 25.6955
_cell_measurement_theta_min 2.304
_cell_volume 2219.1(5)
_computing_cell_refinement 'Bruker SAINT'
_computing_data_collection 'Bruker SMART'
_computing_data_reduction 'Bruker SAINT'
_computing_molecular_graphics XP
_computing_publication_material XCIF
_computing_structure_refinement 'SHELXL-97 (Sheldrick, 2008)'
_computing_structure_solution 'SHELXS-97 (Sheldrick, 2008)'
_diffrn_ambient_temperature 100(2)
_diffrn_measured_fraction_theta_full 0.974
_diffrn_measured_fraction_theta_max 0.974
_diffrn_measurement_device_type 'CCD area detector'
_diffrn_measurement_method 'phi and omega scans'
_diffrn_radiation_monochromator graphite
_diffrn_radiation_source 'fine-focus sealed tube'
_diffrn_radiation_type MoK\a
_diffrn_radiation_wavelength 0.71073
_diffrn_reflns_av_R_equivalents 0.0000
_diffrn_reflns_av_sigmaI/netI 0.0786
_diffrn_reflns_limit_h_max 12
_diffrn_reflns_limit_h_min -12
_diffrn_reflns_limit_k_max 16
_diffrn_reflns_limit_k_min -16
_diffrn_reflns_limit_l_max 21
_diffrn_reflns_limit_l_min 0
_diffrn_reflns_number 8212
_diffrn_reflns_theta_full 25.71
_diffrn_reflns_theta_max 25.71
_diffrn_reflns_theta_min 1.25
_exptl_absorpt_coefficient_mu 1.074
_exptl_absorpt_correction_T_max 0.9685
_exptl_absorpt_correction_T_min 0.8139
_exptl_absorpt_correction_type multi-scan
_exptl_absorpt_process_details 'SADABS (Bruker AXS, 2004)'
_exptl_crystal_colour brown
_exptl_crystal_density_diffrn 1.456
_exptl_crystal_description plate
_exptl_crystal_F_000 1006
_exptl_crystal_size_max 0.20
_exptl_crystal_size_mid 0.12
_exptl_crystal_size_min 0.03
_refine_diff_density_max 0.933
_refine_diff_density_min -0.774
_refine_diff_density_rms 0.095
_refine_ls_extinction_method none
_refine_ls_goodness_of_fit_ref 1.042
_refine_ls_hydrogen_treatment riding
_refine_ls_matrix_type full
_refine_ls_number_parameters 600
_refine_ls_number_reflns 8212
_refine_ls_number_restraints 0
_refine_ls_restrained_S_all 1.042
_refine_ls_R_factor_all 0.0833
_refine_ls_R_factor_gt 0.0538
_refine_ls_shift/su_max 0.002
_refine_ls_shift/su_mean 0.000
_refine_ls_structure_factor_coef Fsqd
_refine_ls_weighting_details 'calc w=1/[\s^2^(Fo^2^)+(0.0749P)^2^+0.0000P] where P=(Fo^2^+2Fc^2^)/3'
_refine_ls_weighting_scheme calc
_refine_ls_wR_factor_gt 0.1304
_refine_ls_wR_factor_ref 0.1419
_reflns_number_gt 5786
_reflns_number_total 8212
_reflns_threshold_expression >2sigma(I)
_cod_data_source_file ic301241s_si_002_1.cif
_cod_data_source_block Fe3LClpy
_cod_database_code 4330487

loop_
_symmetry_equiv_pos_as_xyz
'x, y, z'
'-x, -y, -z'

loop_
_atom_site_label
_atom_site_type_symbol
_atom_site_fract_x
_atom_site_fract_y
_atom_site_fract_z
_atom_site_U_iso_or_equiv
_atom_site_adp_type
_atom_site_occupancy
_atom_site_symmetry_multiplicity
_atom_site_calc_flag
_atom_site_refinement_flags
_atom_site_disorder_assembly
_atom_site_disorder_group
C1 C 0.0695(4) 0.3035(4) 0.8353(3) 0.0308(10) Uani 1 1 d . . .
H1A H 0.0148 0.3360 0.8590 0.046 Uiso 1 1 calc R . .
H1B H 0.1050 0.2663 0.8722 0.046 Uiso 1 1 calc R . .
H1C H 0.0072 0.2511 0.7818 0.046 Uiso 1 1 calc R . .
C1L C 0.5887(4) 0.5914(4) 0.6229(2) 0.0313(10) Uani 1 1 d . . .
H1L H 0.6432 0.5669 0.6597 0.038 Uiso 1 1 calc R . .
C2 C 0.1972(4) 0.3933(3) 0.8244(2) 0.0243(9) Uani 1 1 d . . .
C2L C 0.6460(4) 0.6383(4) 0.5684(2) 0.0351(11) Uani 1 1 d . . .
H2L H 0.7389 0.6467 0.5684 0.042 Uiso 1 1 calc R . .
C3 C 0.2881(4) 0.4713(3) 0.9093(2) 0.0236(9) Uani 1 1 d . . .
H3A H 0.2292 0.5020 0.9312 0.028 Uiso 1 1 calc R . .
H3B H 0.3157 0.4301 0.9462 0.028 Uiso 1 1 calc R . .
C3L C 0.5687(5) 0.6726(4) 0.5140(3) 0.0395(12) Uani 1 1 d . . .
H3L H 0.6063 0.7048 0.4756 0.047 Uiso 1 1 calc R . .
C4 C 0.1323(4) 0.4485(3) 0.7683(2) 0.0247(9) Uani 1 1 d . . .
H4A H 0.0691 0.3935 0.7151 0.030 Uiso 1 1 calc R . .
H4B H 0.0710 0.4729 0.7932 0.030 Uiso 1 1 calc R . .
C4L C 0.4338(5) 0.6594(4) 0.5164(3) 0.0387(11) Uani 1 1 d . . .
H4L H 0.3774 0.6823 0.4793 0.046 Uiso 1 1 calc R . .
C5 C 0.2765(4) 0.3355(3) 0.7879(2) 0.0252(9) Uani 1 1 d . . .
H5A H 0.2977 0.2908 0.8234 0.030 Uiso 1 1 calc R . .
H5B H 0.2111 0.2853 0.7333 0.030 Uiso 1 1 calc R . .
C5L C 0.3833(4) 0.6130(4) 0.5726(2) 0.0308(10) Uani 1 1 d . . .
H5L H 0.2912 0.6045 0.5740 0.037 Uiso 1 1 calc R . .
C6 C 0.4849(4) 0.6518(3) 0.9810(2) 0.0226(9) Uani 1 1 d . . .
C7 C 0.4384(4) 0.6695(4) 1.0470(2) 0.0249(9) Uani 1 1 d . . .
H7 H 0.3599 0.6127 1.0530 0.030 Uiso 1 1 calc R . .
C8 C 0.5070(4) 0.7707(4) 1.1047(2) 0.0268(9) Uani 1 1 d . . .
H8 H 0.4749 0.7834 1.1499 0.032 Uiso 1 1 calc R . .
C9 C 0.6225(4) 0.8536(4) 1.0963(2) 0.0276(9) Uani 1 1 d . . .
H9 H 0.6681 0.9228 1.1358 0.033 Uiso 1 1 calc R . .
C10 C 0.6719(4) 0.8363(4) 1.0311(2) 0.0257(9) Uani 1 1 d . . .
H10 H 0.7511 0.8931 1.0258 0.031 Uiso 1 1 calc R . .
C11 C 0.6041(4) 0.7350(3) 0.9739(2) 0.0220(9) Uani 1 1 d . . .
C12 C 0.7520(4) 0.7769(3) 0.8838(2) 0.0234(9) Uani 1 1 d . . .
C13 C 0.7375(4) 0.7925(4) 0.8064(2) 0.0285(10) Uani 1 1 d . . .
H13 H 0.6463 0.7568 0.7645 0.034 Uiso 1 1 calc R . .
C14 C 0.8559(4) 0.8601(4) 0.7900(3) 0.0324(10) Uani 1 1 d . . .
H14 H 0.8454 0.8707 0.7368 0.039 Uiso 1 1 calc R . .
C15 C 0.9887(4) 0.9121(4) 0.8505(3) 0.0343(11) Uani 1 1 d . . .
H15 H 1.0693 0.9593 0.8393 0.041 Uiso 1 1 calc R . .
C16 C 1.0040(4) 0.8953(4) 0.9269(3) 0.0298(10) Uani 1 1 d . . .
H16 H 1.0955 0.9306 0.9685 0.036 Uiso 1 1 calc R . .
C17 C 0.8869(4) 0.8272(3) 0.9435(2) 0.0264(9) Uani 1 1 d . . .
H17 H 0.8987 0.8147 0.9961 0.032 Uiso 1 1 calc R . .
C18 C 0.1700(4) 0.5913(4) 0.6990(2) 0.0267(10) Uani 1 1 d . . .
C19 C 0.0386(4) 0.5379(4) 0.6367(2) 0.0314(10) Uani 1 1 d . . .
H19 H -0.0172 0.4622 0.6263 0.038 Uiso 1 1 calc R . .
C20 C -0.0105(4) 0.5959(4) 0.5898(3) 0.0361(11) Uani 1 1 d . . .
H20 H -0.0995 0.5596 0.5462 0.043 Uiso 1 1 calc R . .
C21 C 0.0688(4) 0.7057(4) 0.6058(3) 0.0361(11) Uani 1 1 d . . .
H21 H 0.0325 0.7445 0.5736 0.043 Uiso 1 1 calc R . .
C22 C 0.1998(4) 0.7612(4) 0.6675(2) 0.0304(10) Uani 1 1 d . . .
H22 H 0.2534 0.8371 0.6774 0.036 Uiso 1 1 calc R . .
C23 C 0.2533(4) 0.7038(4) 0.7155(2) 0.0260(9) Uani 1 1 d . . .
C24 C 0.4752(4) 0.8589(4) 0.8032(2) 0.0304(10) Uani 1 1 d . . .
C25 C 0.5302(4) 0.9075(4) 0.7475(3) 0.0383(11) Uani 1 1 d . . .
H25 H 0.4977 0.8668 0.6916 0.046 Uiso 1 1 calc R . .
C26 C 0.6309(5) 1.0136(5) 0.7725(4) 0.0514(14) Uani 1 1 d . . .
H26 H 0.6671 1.0463 0.7338 0.062 Uiso 1 1 calc R . .
C27 C 0.6800(5) 1.0736(5) 0.8546(4) 0.0545(15) Uani 1 1 d . . .
H27 H 0.7515 1.1465 0.8722 0.065 Uiso 1 1 calc R . .
C28 C 0.6253(5) 1.0274(4) 0.9096(3) 0.0464(13) Uani 1 1 d . . .
H28 H 0.6580 1.0684 0.9655 0.056 Uiso 1 1 calc R . .
C29 C 0.5224(4) 0.9209(4) 0.8841(3) 0.0363(11) Uani 1 1 d . . .
H29 H 0.4834 0.8897 0.9225 0.044 Uiso 1 1 calc R . .
C30 C 0.4826(4) 0.3501(3) 0.7432(2) 0.0241(9) Uani 1 1 d . . .
C31 C 0.4169(4) 0.2452(4) 0.6911(2) 0.0283(10) Uani 1 1 d . . .
H31 H 0.3159 0.2042 0.6754 0.034 Uiso 1 1 calc R . .
C32 C 0.4988(4) 0.2007(4) 0.6624(2) 0.0339(11) Uani 1 1 d . . .
H32 H 0.4543 0.1288 0.6268 0.041 Uiso 1 1 calc R . .
C33 C 0.6466(4) 0.2610(4) 0.6852(3) 0.0351(11) Uani 1 1 d . . .
H33 H 0.7021 0.2301 0.6645 0.042 Uiso 1 1 calc R . .
C34 C 0.7134(4) 0.3652(4) 0.7377(2) 0.0300(10) Uani 1 1 d . . .
H34 H 0.8144 0.4056 0.7527 0.036 Uiso 1 1 calc R . .
C35 C 0.6330(4) 0.4112(4) 0.7687(2) 0.0254(9) Uani 1 1 d . . .
C36 C 0.8382(4) 0.5743(3) 0.8575(2) 0.0250(9) Uani 1 1 d . . .
C37 C 0.9152(4) 0.6292(4) 0.8119(2) 0.0288(10) Uani 1 1 d . . .
H37 H 0.8668 0.6254 0.7573 0.035 Uiso 1 1 calc R . .
C38 C 1.0628(4) 0.6895(4) 0.8460(2) 0.0302(10) Uani 1 1 d . . .
H38 H 1.1145 0.7281 0.8149 0.036 Uiso 1 1 calc R . .
C39 C 1.1349(4) 0.6941(3) 0.9237(2) 0.0276(10) Uani 1 1 d . . .
H39 H 1.2363 0.7343 0.9461 0.033 Uiso 1 1 calc R . .
C40 C 1.0593(4) 0.6402(4) 0.9692(3) 0.0326(10) Uani 1 1 d . . .
H40 H 1.1084 0.6438 1.0235 0.039 Uiso 1 1 calc R . .
C41 C 0.9114(4) 0.5803(4) 0.9359(2) 0.0276(9) Uani 1 1 d . . .
H41 H 0.8601 0.5431 0.9678 0.033 Uiso 1 1 calc R . .
N1 N 0.4181(3) 0.5608(3) 0.91099(18) 0.0241(8) Uani 1 1 d . . .
N2 N 0.2347(3) 0.5424(3) 0.75170(18) 0.0226(7) Uani 1 1 d . . .
N3 N 0.4119(3) 0.4065(3) 0.77833(18) 0.0244(8) Uani 1 1 d . . .
N4 N 0.6290(3) 0.7046(3) 0.89808(18) 0.0226(7) Uani 1 1 d . . .
N5 N 0.3783(3) 0.7479(3) 0.78249(18) 0.0247(8) Uani 1 1 d . . .
N6 N 0.6860(3) 0.5119(3) 0.82529(19) 0.0243(7) Uani 1 1 d . . .
N7 N 0.4598(3) 0.5788(3) 0.62632(19) 0.0288(8) Uani 1 1 d . . .
Cl1 Cl 0.18508(9) 0.34597(9) 0.58688(5) 0.0254(2) Uani 1 1 d . . .
Fe1 Fe 0.36119(6) 0.49130(5) 0.69724(3) 0.02632(17) Uani 1 1 d . . .
Fe2 Fe 0.54508(5) 0.54578(5) 0.85286(3) 0.02230(16) Uani 1 1 d . . .
Fe3 Fe 0.41430(5) 0.64422(5) 0.83007(3) 0.02403(16) Uani 1 1 d . . .
C1S C 0.3129(10) 0.8787(6) 0.5042(5) 0.073(4) Uani 0.511(4) 1 d PG A -1
H1S H 0.3102 0.8266 0.5339 0.087 Uiso 0.511(4) 1 calc PR A -1
C2S C 0.4437(8) 0.9522(7) 0.5030(4) 0.059(3) Uani 0.511(4) 1 d PG A -1
H2S H 0.5303 0.9504 0.5319 0.071 Uiso 0.511(4) 1 calc PR A -1
C3S C 0.4477(6) 1.0284(6) 0.4595(5) 0.057(3) Uani 0.511(4) 1 d PG A -1
H3S H 0.5371 1.0787 0.4587 0.068 Uiso 0.511(4) 1 calc PR A -1
C4S C 0.3210(8) 1.0311(6) 0.4172(4) 0.056(3) Uani 0.511(4) 1 d PG A -1
H4S H 0.3238 1.0832 0.3875 0.067 Uiso 0.511(4) 1 calc PR A -1
C5S C 0.1903(6) 0.9576(8) 0.4183(5) 0.076(4) Uani 0.511(4) 1 d PG A -1
H5S H 0.1037 0.9595 0.3894 0.091 Uiso 0.511(4) 1 calc PR A -1
C6S C 0.1863(8) 0.8814(7) 0.4618(6) 0.080(6) Uani 0.511(4) 1 d PG A -1
H6S H 0.0969 0.8312 0.4626 0.096 Uiso 0.511(4) 1 calc PR A -1
C1P C 0.1617(11) -0.0119(9) 0.5248(4) 0.082(5) Uani 0.489(4) 1 d PG A 1
H1P H 0.1891 -0.0021 0.5824 0.098 Uiso 0.489(4) 1 calc PR A 1
C2P C 0.1322(12) 0.0660(7) 0.4928(6) 0.110(6) Uani 0.489(4) 1 d PG A 1
H2P H 0.1394 0.1289 0.5285 0.132 Uiso 0.489(4) 1 calc PR A 1
C3P C 0.0922(12) 0.0517(7) 0.4084(6) 0.097(5) Uani 0.489(4) 1 d PG A 1
H3P H 0.0721 0.1049 0.3865 0.116 Uiso 0.489(4) 1 calc PR A 1
C4P C 0.0817(10) -0.0404(8) 0.3560(4) 0.078(4) Uani 0.489(4) 1 d PG A 1
H4P H 0.0543 -0.0502 0.2984 0.094 Uiso 0.489(4) 1 calc PR A 1
C5P C 0.1112(10) -0.1182(6) 0.3880(5) 0.064(4) Uani 0.489(4) 1 d PG A 1
H5P H 0.1040 -0.1812 0.3522 0.077 Uiso 0.489(4) 1 calc PR A 1
C6P C 0.1512(11) -0.1040(7) 0.4724(6) 0.073(5) Uani 0.489(4) 1 d PG A 1
H6P H 0.1713 -0.1571 0.4943 0.088 Uiso 0.489(4) 1 calc PR A 1

loop_
_atom_site_aniso_label
_atom_site_aniso_U_11
_atom_site_aniso_U_22
_atom_site_aniso_U_33
_atom_site_aniso_U_23
_atom_site_aniso_U_13
_atom_site_aniso_U_12
C1 0.024(2) 0.035(3) 0.037(2) 0.014(2) 0.0142(18) 0.0124(19)
C1L 0.030(2) 0.041(3) 0.028(2) 0.010(2) 0.0111(17) 0.020(2)
C2 0.0220(19) 0.029(3) 0.0233(19) 0.0094(17) 0.0087(15) 0.0115(17)
C2L 0.033(2) 0.042(3) 0.034(2) 0.012(2) 0.0189(19) 0.014(2)
C3 0.0214(18) 0.028(2) 0.027(2) 0.0124(17) 0.0120(16) 0.0127(17)
C3L 0.054(3) 0.043(3) 0.035(2) 0.019(2) 0.029(2) 0.024(2)
C4 0.0184(18) 0.028(3) 0.032(2) 0.0128(18) 0.0137(16) 0.0100(17)
C4L 0.049(3) 0.053(3) 0.033(2) 0.024(2) 0.022(2) 0.032(2)
C5 0.0202(18) 0.026(2) 0.029(2) 0.0081(18) 0.0077(16) 0.0099(17)
C5L 0.031(2) 0.039(3) 0.026(2) 0.0082(19) 0.0111(17) 0.017(2)
C6 0.0222(18) 0.029(2) 0.025(2) 0.0139(17) 0.0075(15) 0.0167(17)
C7 0.0202(18) 0.036(3) 0.026(2) 0.0148(19) 0.0080(16) 0.0178(18)
C8 0.026(2) 0.039(3) 0.026(2) 0.0134(19) 0.0119(16) 0.0211(19)
C9 0.029(2) 0.033(3) 0.024(2) 0.0069(18) 0.0074(16) 0.0189(19)
C10 0.0218(18) 0.031(3) 0.027(2) 0.0086(18) 0.0086(16) 0.0137(17)
C11 0.0207(18) 0.030(2) 0.0211(19) 0.0074(17) 0.0073(15) 0.0171(17)
C12 0.0194(18) 0.025(2) 0.026(2) 0.0050(17) 0.0103(15) 0.0094(17)
C13 0.0227(19) 0.037(3) 0.027(2) 0.0077(19) 0.0099(16) 0.0135(18)
C14 0.033(2) 0.039(3) 0.034(2) 0.018(2) 0.0191(19) 0.017(2)
C15 0.025(2) 0.037(3) 0.045(3) 0.013(2) 0.0186(19) 0.012(2)
C16 0.0226(19) 0.031(3) 0.037(2) 0.0082(19) 0.0129(17) 0.0112(18)
C17 0.0251(19) 0.030(3) 0.029(2) 0.0083(18) 0.0110(16) 0.0156(18)
C18 0.0226(19) 0.042(3) 0.023(2) 0.0088(19) 0.0100(16) 0.0200(19)
C19 0.029(2) 0.036(3) 0.033(2) 0.009(2) 0.0117(18) 0.016(2)
C20 0.031(2) 0.049(3) 0.032(2) 0.015(2) 0.0049(18) 0.024(2)
C21 0.034(2) 0.051(3) 0.032(2) 0.018(2) 0.0088(19) 0.027(2)
C22 0.031(2) 0.037(3) 0.030(2) 0.014(2) 0.0121(18) 0.019(2)
C23 0.027(2) 0.036(3) 0.025(2) 0.0101(18) 0.0124(16) 0.0193(19)
C24 0.026(2) 0.033(3) 0.035(2) 0.013(2) 0.0052(18) 0.0177(19)
C25 0.033(2) 0.044(3) 0.046(3) 0.022(2) 0.015(2) 0.019(2)
C26 0.038(3) 0.050(4) 0.080(4) 0.041(3) 0.021(3) 0.024(3)
C27 0.032(2) 0.028(3) 0.096(5) 0.018(3) 0.007(3) 0.014(2)
C28 0.033(2) 0.032(3) 0.068(3) 0.006(3) 0.004(2) 0.019(2)
C29 0.032(2) 0.043(3) 0.043(3) 0.015(2) 0.0095(19) 0.026(2)
C30 0.0234(19) 0.030(3) 0.0225(19) 0.0091(17) 0.0082(16) 0.0138(18)
C31 0.027(2) 0.031(3) 0.027(2) 0.0102(19) 0.0085(17) 0.0121(19)
C32 0.039(2) 0.036(3) 0.033(2) 0.010(2) 0.0144(19) 0.021(2)
C33 0.037(2) 0.042(3) 0.037(2) 0.013(2) 0.0178(19) 0.024(2)
C34 0.028(2) 0.035(3) 0.032(2) 0.010(2) 0.0139(17) 0.0164(19)
C35 0.0258(19) 0.032(3) 0.025(2) 0.0118(18) 0.0115(16) 0.0165(18)
C36 0.0247(19) 0.029(3) 0.029(2) 0.0079(18) 0.0147(16) 0.0154(18)
C37 0.030(2) 0.039(3) 0.026(2) 0.0120(19) 0.0138(17) 0.019(2)
C38 0.029(2) 0.031(3) 0.039(2) 0.011(2) 0.0204(19) 0.0156(19)
C39 0.0182(18) 0.027(3) 0.038(2) 0.0045(19) 0.0109(17) 0.0108(17)
C40 0.027(2) 0.038(3) 0.037(2) 0.011(2) 0.0099(18) 0.018(2)
C41 0.027(2) 0.032(3) 0.032(2) 0.0153(19) 0.0144(17) 0.0159(18)
N1 0.0197(15) 0.028(2) 0.0251(17) 0.0071(15) 0.0079(13) 0.0110(14)
N2 0.0197(15) 0.028(2) 0.0239(16) 0.0094(14) 0.0083(13) 0.0123(14)
N3 0.0223(16) 0.028(2) 0.0263(17) 0.0090(15) 0.0102(13) 0.0133(15)
N4 0.0222(15) 0.025(2) 0.0219(16) 0.0066(14) 0.0102(13) 0.0096(14)
N5 0.0232(16) 0.032(2) 0.0235(17) 0.0116(15) 0.0077(13) 0.0152(15)
N6 0.0229(16) 0.029(2) 0.0280(17) 0.0120(15) 0.0127(13) 0.0135(15)
N7 0.0284(17) 0.037(2) 0.0227(17) 0.0078(16) 0.0112(14) 0.0145(16)
Cl1 0.0231(4) 0.0391(6) 0.0182(4) 0.0091(4) 0.0067(4) 0.0173(4)
Fe1 0.0247(3) 0.0362(4) 0.0257(3) 0.0124(3) 0.0126(2) 0.0170(3)
Fe2 0.0185(3) 0.0286(4) 0.0247(3) 0.0091(2) 0.0102(2) 0.0126(2)
Fe3 0.0190(3) 0.0303(4) 0.0273(3) 0.0111(3) 0.0101(2) 0.0126(2)
C1S 0.102(10) 0.065(9) 0.079(9) 0.028(7) 0.060(8) 0.043(8)
C2S 0.078(8) 0.067(9) 0.051(7) 0.018(6) 0.027(6) 0.046(7)
C3S 0.063(7) 0.064(9) 0.044(6) 0.009(6) 0.022(6) 0.029(6)
C4S 0.066(7) 0.057(8) 0.052(6) 0.026(6) 0.035(5) 0.020(6)
C5S 0.069(8) 0.096(13) 0.072(9) 0.037(9) 0.032(7) 0.033(8)
C6S 0.081(11) 0.077(12) 0.079(12) 0.041(9) 0.052(10) 0.008(9)
C1P 0.079(9) 0.063(10) 0.079(9) 0.001(8) 0.032(7) 0.010(8)
C2P 0.183(18) 0.077(13) 0.113(13) 0.032(11) 0.098(13) 0.070(13)
C3P 0.173(16) 0.070(11) 0.092(11) 0.040(9) 0.077(11) 0.072(11)
C4P 0.126(12) 0.041(8) 0.081(9) 0.019(7) 0.061(9) 0.033(8)
C5P 0.065(8) 0.029(7) 0.075(9) -0.006(7) 0.029(7) 0.002(6)
C6P 0.061(8) 0.074(12) 0.062(10) 0.005(8) 0.023(8) 0.009(8)

loop_
_atom_type_symbol
_atom_type_description
_atom_type_scat_dispersion_real
_atom_type_scat_dispersion_imag
_atom_type_scat_source
C C 0.0033 0.0016 'International Tables Vol C Tables 4.2.6.8 and 6.1.1.4'
H H 0.0000 0.0000 'International Tables Vol C Tables 4.2.6.8 and 6.1.1.4'
Fe Fe 0.3463 0.8444 'International Tables Vol C Tables 4.2.6.8 and 6.1.1.4'
Cl Cl 0.1484 0.1585 'International Tables Vol C Tables 4.2.6.8 and 6.1.1.4'
N N 0.0061 0.0033 'International Tables Vol C Tables 4.2.6.8 and 6.1.1.4'

loop_
_geom_angle_atom_site_label_1
_geom_angle_atom_site_label_2
_geom_angle_atom_site_label_3
_geom_angle
N7 C1L C2L 122.8(4)
C3 C2 C4 111.1(4)
C3 C2 C5 112.4(3)
C4 C2 C5 114.5(3)
C3 C2 C1 106.5(3)
C4 C2 C1 105.8(3)
C5 C2 C1 105.8(3)
C3L C2L C1L 119.6(4)
N1 C3 C2 114.1(3)
C2L C3L C4L 118.3(4)
N2 C4 C2 116.3(3)
C5L C4L C3L 119.3(4)
N3 C5 C2 116.0(3)
N7 C5L C4L 122.4(4)
C7 C6 C11 120.0(4)
C7 C6 N1 127.8(4)
C11 C6 N1 111.9(3)
C6 C7 C8 119.6(4)
C7 C8 C9 120.2(3)
C10 C9 C8 120.8(4)
C11 C10 C9 119.0(4)
C10 C11 C6 120.3(3)
C10 C11 N4 127.3(4)
C6 C11 N4 111.9(3)
C13 C12 C17 119.1(4)
C13 C12 N4 118.7(3)
C17 C12 N4 122.1(4)
C12 C13 C14 120.1(4)
C15 C14 C13 120.3(4)
C16 C15 C14 119.7(4)
C15 C16 C17 120.3(4)
C16 C17 C12 120.5(4)
C19 C18 C23 120.9(4)
C19 C18 N2 125.6(4)
C23 C18 N2 113.5(3)
C20 C19 C18 119.3(5)
C21 C20 C19 120.4(4)
C20 C21 C22 121.7(4)
C21 C22 C23 119.2(4)
N5 C23 C22 126.4(4)
N5 C23 C18 114.8(4)
C22 C23 C18 118.6(4)
C29 C24 C25 118.4(4)
C29 C24 N5 118.1(4)
C25 C24 N5 123.4(4)
C26 C25 C24 120.8(5)
C25 C26 C27 119.9(5)
C28 C27 C26 119.9(5)
C27 C28 C29 120.0(5)
C28 C29 C24 120.9(5)
C31 C30 C35 120.9(3)
C31 C30 N3 125.9(3)
C35 C30 N3 113.2(3)
C32 C31 C30 119.6(4)
C31 C32 C33 120.2(4)
C34 C33 C32 120.7(4)
C33 C34 C35 120.1(4)
N6 C35 C34 126.5(3)
N6 C35 C30 115.1(3)
C34 C35 C30 118.4(4)
C41 C36 C37 118.7(4)
C41 C36 N6 119.3(3)
C37 C36 N6 122.0(4)
C38 C37 C36 120.0(4)
C39 C38 C37 121.0(4)
C38 C39 C40 119.3(4)
C39 C40 C41 120.2(4)
C36 C41 C40 120.8(4)
C6 N1 C3 116.9(3)
C6 N1 Fe2 113.8(2)
C3 N1 Fe2 124.8(3)
C6 N1 Fe3 95.7(3)
C3 N1 Fe3 121.5(2)
Fe2 N1 Fe3 72.30(11)
C18 N2 C4 114.6(3)
C18 N2 Fe3 112.5(3)
C4 N2 Fe3 123.9(2)
C18 N2 Fe1 107.9(2)
C4 N2 Fe1 108.5(2)
Fe3 N2 Fe1 83.55(11)
C30 N3 C5 114.7(3)
C30 N3 Fe2 112.0(2)
C5 N3 Fe2 124.7(2)
C30 N3 Fe1 106.0(2)
C5 N3 Fe1 107.2(2)
Fe2 N3 Fe1 86.21(14)
C12 N4 C11 119.0(3)
C12 N4 Fe2 123.0(2)
C11 N4 Fe2 111.7(3)
C12 N4 Fe3 129.3(3)
C11 N4 Fe3 92.5(2)
Fe2 N4 Fe3 69.33(10)
C23 N5 C24 120.5(4)
C23 N5 Fe3 113.8(3)
C24 N5 Fe3 125.2(3)
C35 N6 C36 117.6(3)
C35 N6 Fe2 114.3(2)
C36 N6 Fe2 128.1(3)
C1L N7 C5L 117.6(4)
C1L N7 Fe1 123.2(3)
C5L N7 Fe1 118.7(3)
N7 Fe1 N3 136.36(13)
N7 Fe1 N2 119.16(14)
N3 Fe1 N2 97.74(12)
N7 Fe1 Cl1 95.61(10)
N3 Fe1 Cl1 99.72(10)
N2 Fe1 Cl1 100.75(9)
N7 Fe1 Fe3 103.25(10)
N3 Fe1 Fe3 85.86(9)
N2 Fe1 Fe3 45.35(8)
Cl1 Fe1 Fe3 146.04(3)
N7 Fe1 Fe2 111.55(9)
N3 Fe1 Fe2 44.38(9)
N2 Fe1 Fe2 86.48(8)
Cl1 Fe1 Fe2 144.09(4)
Fe3 Fe1 Fe2 50.45(2)
N6 Fe2 N3 85.41(13)
N6 Fe2 N1 160.59(15)
N3 Fe2 N1 95.92(13)
N6 Fe2 N4 107.22(14)
N3 Fe2 N4 156.41(14)
N1 Fe2 N4 78.81(13)
N6 Fe2 Fe3 144.10(11)
N3 Fe2 Fe3 100.69(10)
N1 Fe2 Fe3 54.74(11)
N4 Fe2 Fe3 57.40(9)
N6 Fe2 Fe1 97.95(10)
N3 Fe2 Fe1 49.41(10)
N1 Fe2 Fe1 97.55(9)
N4 Fe2 Fe1 108.04(10)
Fe3 Fe2 Fe1 63.04(2)
N5 Fe3 N2 85.26(14)
N5 Fe3 N1 155.98(13)
N2 Fe3 N1 97.07(14)
N5 Fe3 N4 110.62(14)
N2 Fe3 N4 156.86(13)
N1 Fe3 N4 75.43(13)
N5 Fe3 Fe2 149.38(10)
N2 Fe3 Fe2 104.61(10)
N1 Fe3 Fe2 52.96(9)
N4 Fe3 Fe2 53.27(10)
N5 Fe3 Fe1 101.00(10)
N2 Fe3 Fe1 51.11(9)
N1 Fe3 Fe1 98.94(10)
N4 Fe3 Fe1 107.69(8)
Fe2 Fe3 Fe1 66.51(2)
C2S C1S C6S 120.0
C3S C2S C1S 120.0
C4S C3S C2S 120.0
C3S C4S C5S 120.0
C4S C5S C6S 120.0
C5S C6S C1S 120.0
C2P C1P C6P 120.0
C3P C2P C1P 120.0
C4P C3P C2P 120.0
C3P C4P C5P 120.0
C6P C5P C4P 120.0
C5P C6P C1P 120.0

loop_
_geom_bond_atom_site_label_1
_geom_bond_atom_site_label_2
_geom_bond_distance
C1 C2 1.539(5)
C1L N7 1.335(5)
C1L C2L 1.372(6)
C2 C3 1.518(5)
C2 C4 1.527(6)
C2 C5 1.533(5)
C2L C3L 1.367(6)
C3 N1 1.460(5)
C3L C4L 1.389(6)
C4 N2 1.474(5)
C4L C5L 1.366(6)
C5 N3 1.476(5)
C5L N7 1.353(5)
C6 C7 1.382(5)
C6 C11 1.407(6)
C6 N1 1.412(5)
C7 C8 1.388(6)
C8 C9 1.390(6)
C9 C10 1.387(5)
C10 C11 1.385(5)
C11 N4 1.439(4)
C12 C13 1.385(6)
C12 C17 1.388(5)
C12 N4 1.427(5)
C13 C14 1.388(6)
C14 C15 1.380(6)
C15 C16 1.374(6)
C16 C17 1.382(6)
C18 C19 1.385(5)
C18 C23 1.410(6)
C18 N2 1.423(5)
C19 C20 1.381(6)
C20 C21 1.373(7)
C21 C22 1.378(6)
C22 C23 1.407(6)
C23 N5 1.387(5)
C24 C29 1.388(6)
C24 C25 1.390(6)
C24 N5 1.416(6)
C25 C26 1.371(7)
C26 C27 1.394(8)
C27 C28 1.365(8)
C28 C29 1.383(7)
C30 C31 1.386(6)
C30 C35 1.413(5)
C30 N3 1.434(5)
C31 C32 1.379(6)
C32 C33 1.391(6)
C33 C34 1.382(6)
C34 C35 1.395(5)
C35 N6 1.388(5)
C36 C41 1.375(6)
C36 C37 1.389(6)
C36 N6 1.429(5)
C37 C38 1.388(6)
C38 C39 1.367(6)
C39 C40 1.373(6)
C40 C41 1.390(6)
N1 Fe2 1.924(3)
N1 Fe3 1.968(4)
N2 Fe3 1.900(3)
N2 Fe1 2.078(3)
N3 Fe2 1.914(3)
N3 Fe1 2.078(4)
N4 Fe2 1.966(3)
N4 Fe3 2.067(3)
N5 Fe3 1.881(4)
N6 Fe2 1.871(3)
N7 Fe1 2.066(3)
Cl1 Fe1 2.3333(11)
Fe1 Fe3 2.6534(8)
Fe1 Fe2 2.7303(8)
Fe2 Fe3 2.2955(8)
C1S C2S 1.3900
C1S C6S 1.3900
C2S C3S 1.3900
C3S C4S 1.3900
C4S C5S 1.3900
C5S C6S 1.3900
C1P C2P 1.3900
C1P C6P 1.3900
C2P C3P 1.3900
C3P C4P 1.3900
C4P C5P 1.3900
C5P C6P 1.3900
